data_4317785
loop_
_publ_author_name
'Federico Roncaroli'
'Luis M. Baraldo'
'Leonardo D. Slep'
'Jos\'e A. Olabe'

_publ_section_title
;
 Metallonitrosyl Fragment as Electron Acceptor: Intramolecular Charge
 Transfer, Long Range Electronic Coupling, and Electrophilic Reactivity in
 the trans-[NCRu(py)4(CN)Ru(py)4NO]3+ Ion
;
_journal_name_full 'Inorganic Chemistry'
_journal_page_first 1930
_journal_page_last 1939
_journal_paper_doi 10.1021/ic0109896
_journal_volume 41
_journal_year 2002
_chemical_formula_sum 'C21 H24 Mo2 N2 O8'
_chemical_formula_weight 624.30
_chemical_name_common compound2
_chemical_name_systematic ?
_space_group_IT_number 14
_symmetry_cell_setting monoclinic
_symmetry_space_group_name_Hall '-P 2ybc'
_symmetry_space_group_name_H-M 'P 1 21/c 1'
_atom_sites_solution_hydrogens geom
_atom_sites_solution_primary direct
_atom_sites_solution_secondary difmap
_audit_creation_method shelxl
_cell_angle_alpha 90.00
_cell_angle_beta 97.4530(10)
_cell_angle_gamma 90.00
_cell_formula_units_Z 4
_cell_length_a 9.8158(5)
_cell_length_b 20.7844(11)
_cell_length_c 11.7808(6)
_cell_measurement_temperature 298(2)
_cell_volume 2383.2(2)
_computing_cell_refinement 'Bruker SMART'
_computing_data_collection 'Bruker SMART'
_computing_data_reduction 'Bruker SHELXTL'
_computing_molecular_graphics 'Bruker SHELXTL'
_computing_publication_material 'Bruker SHELXTL'
_computing_structure_refinement 'SHELXL-93 (Sheldrick, 1993)'
_computing_structure_solution 'SHELXS-86 (Sheldrick, 1990)'
_diffrn_ambient_temperature 298(2)
_diffrn_measurement_method 'phi and omega scans'
_diffrn_radiation_monochromator graphite
_diffrn_radiation_source 'fine-focus sealed tube'
_diffrn_radiation_type mok\a
_diffrn_radiation_wavelength 0.71073
_diffrn_reflns_av_R_equivalents 0.0319
_diffrn_reflns_av_sigmaI/netI 0.0248
_diffrn_reflns_limit_h_max 11
_diffrn_reflns_limit_h_min -11
_diffrn_reflns_limit_k_max 17
_diffrn_reflns_limit_k_min -24
_diffrn_reflns_limit_l_max 14
_diffrn_reflns_limit_l_min -13
_diffrn_reflns_number 11776
_diffrn_reflns_theta_max 25.01
_diffrn_reflns_theta_min 2.00
_exptl_absorpt_coefficient_mu 1.100
_exptl_absorpt_correction_T_max 0.8410
_exptl_absorpt_correction_T_min 0.6823
_exptl_absorpt_correction_type empirical
_exptl_crystal_colour yellow
_exptl_crystal_density_diffrn 1.740
_exptl_crystal_description IRREGULAR
_exptl_crystal_F_000 1248
_exptl_crystal_size_max 0.6
_exptl_crystal_size_mid 0.6
_exptl_crystal_size_min 0.4
_refine_diff_density_max 0.274
_refine_diff_density_min -0.712
_refine_diff_density_rms 0.086
_refine_ls_extinction_method none
_refine_ls_goodness_of_fit_all 1.153
_refine_ls_goodness_of_fit_obs 1.157
_refine_ls_matrix_type full
_refine_ls_number_parameters 394
_refine_ls_number_reflns 4180
_refine_ls_number_restraints 0
_refine_ls_restrained_S_all 1.153
_refine_ls_restrained_S_obs 1.157
_refine_ls_R_factor_all 0.0279
_refine_ls_R_factor_obs 0.0265
_refine_ls_shift/esd_max -0.002
_refine_ls_shift/esd_mean 0.000
_refine_ls_structure_factor_coef Fsqd
_refine_ls_weighting_details 'w=1/[\s^2^(Fo^2^)+(0.0342P)^2^+1.3641P] where P=(Fo^2^+2Fc^2^)/3'
_refine_ls_weighting_scheme calc
_refine_ls_wR_factor_all 0.0694
_refine_ls_wR_factor_obs 0.0682
_reflns_number_observed 4024
_reflns_number_total 4180
_reflns_observed_criterion >2sigma(i)
_cod_data_source_file ic0109896t_2.cif
_cod_data_source_block 2
_cod_depositor_comments
;
 Changing the capitalization of _atom_type_symbol data item
 values and the values of related data items (e. g. _atom_site_type_symbol).
 Updating the _chemical_formula_sum data item value.

 Antanas Vaitkus,
 2017-01-05

The following automatic conversions were performed:

'_symmetry_cell_setting' value 'Monoclinic' changed to 'monoclinic'
according to the built-in table from CIF Core dictionary named
'cif_core.dic' version 2.4.1 from 2010-06-29.

Automatic conversion script
Id: cif_fix_values 1646 2011-03-28 12:23:43Z adriana 

The following automatic conversions were performed:

'_refine_ls_weighting_scheme' value 'calc
w=1/[\s^2^(Fo^2^)+(0.0342P)^2^+1.3641P] where P=(Fo^2^+2Fc^2^)/3' was
changed to 'calc'. New tag '_refine_ls_weighting_details' was
created. The value of the new tag was set to
'w=1/[\s^2^(Fo^2^)+(0.0342P)^2^+1.3641P] where P=(Fo^2^+2Fc^2^)/3'.

Automatic conversion script
Id: cif_fix_values 3143 2015-03-26 13:38:13Z robertas 
;
_cod_original_formula_sum 'c21 h24 mo2 n2 o8'
_cod_database_code 4317785

loop_
_symmetry_equiv_pos_as_xyz
'x, y, z'
'-x, y+1/2, -z+1/2'
'-x, -y, -z'
'x, -y-1/2, z-1/2'

loop_
_atom_site_aniso_label
_atom_site_aniso_U_11
_atom_site_aniso_U_22
_atom_site_aniso_U_33
_atom_site_aniso_U_23
_atom_site_aniso_U_13
_atom_site_aniso_U_12
Mo1 0.02600(13) 0.03462(14) 0.03713(14) 0.00172(9) 0.00921(9) 0.00633(8)
Mo2 0.02632(13) 0.03530(14) 0.03720(14) 0.00511(8) 0.01175(9) 0.00623(8)
O1 0.0407(11) 0.0690(15) 0.0487(12) 0.0050(10) 0.0125(9) 0.0220(10)
O2 0.0486(12) 0.0493(12) 0.080(2) 0.0240(11) 0.0396(11) 0.0142(10)
O3 0.0383(10) 0.0396(10) 0.0434(10) 0.0044(8) 0.0067(8) 0.0086(8)
O4 0.0424(11) 0.0443(10) 0.0411(10) 0.0064(8) 0.0149(8) 0.0064(9)
O5 0.0343(10) 0.0415(10) 0.0478(11) -0.0025(8) 0.0039(8) 0.0040(8)
O6 0.0298(9) 0.0454(11) 0.0532(11) 0.0037(9) 0.0074(8) 0.0027(8)
O7 0.0304(9) 0.0452(11) 0.0492(11) -0.0066(9) 0.0113(8) 0.0019(8)
O8 0.0345(10) 0.0397(10) 0.0469(11) -0.0030(8) 0.0139(8) 0.0048(8)
N1 0.0278(11) 0.0392(12) 0.0382(12) 0.0021(9) 0.0131(9) 0.0050(9)
N2 0.0292(11) 0.0379(12) 0.0386(11) 0.0053(9) 0.0120(9) 0.0092(9)
C1 0.0323(13) 0.0366(14) 0.0378(14) 0.0062(11) 0.0111(11) 0.0043(11)
C2 0.0411(15) 0.0362(14) 0.0416(15) 0.0033(11) 0.0030(12) -0.0019(11)
C3 0.063(2) 0.057(2) 0.050(2) 0.017(2) 0.006(2) 0.006(2)
C4 0.038(2) 0.043(2) 0.046(2) 0.0046(13) 0.0006(12) 0.0011(12)
C5 0.050(2) 0.054(2) 0.072(2) 0.000(2) -0.003(2) -0.007(2)
C6 0.0387(15) 0.0383(14) 0.047(2) -0.0003(12) 0.0115(12) 0.0024(11)
C7 0.043(2) 0.065(2) 0.066(2) -0.021(2) 0.007(2) 0.001(2)
C11 0.0328(13) 0.0350(13) 0.0397(14) -0.0027(10) 0.0136(11) -0.0006(10)
C12 0.036(2) 0.048(2) 0.045(2) -0.0005(13) 0.0097(12) 0.0024(13)
C13 0.051(2) 0.070(2) 0.040(2) -0.0017(14) 0.0139(14) -0.001(2)
C14 0.054(2) 0.075(2) 0.051(2) -0.010(2) 0.029(2) 0.003(2)
C15 0.037(2) 0.057(2) 0.059(2) -0.0074(15) 0.0206(14) 0.0083(14)
C16 0.0373(14) 0.0404(15) 0.045(2) -0.0035(12) 0.0145(12) 0.0040(11)
C17 0.042(2) 0.088(3) 0.071(3) 0.005(2) 0.007(2) 0.023(2)
C21 0.0268(12) 0.0365(14) 0.0384(13) 0.0035(11) 0.0082(10) 0.0048(10)
C22 0.0317(14) 0.046(2) 0.0415(15) 0.0084(12) 0.0112(12) 0.0065(11)
C23 0.050(2) 0.040(2) 0.058(2) 0.0119(14) 0.0146(14) 0.0083(13)
C24 0.046(2) 0.044(2) 0.065(2) 0.0069(15) 0.0166(15) 0.0188(14)
C25 0.0366(15) 0.051(2) 0.060(2) 0.0066(14) 0.0216(14) 0.0131(13)
C26 0.0318(13) 0.0416(15) 0.048(2) 0.0079(12) 0.0158(11) 0.0080(11)
C27 0.055(2) 0.073(3) 0.095(3) 0.031(3) 0.045(2) 0.009(2)

loop_
_atom_site_label
_atom_site_type_symbol
_atom_site_fract_x
_atom_site_fract_y
_atom_site_fract_z
_atom_site_U_iso_or_equiv
_atom_site_thermal_displace_type
_atom_site_occupancy
_atom_site_calc_flag
_atom_site_refinement_flags
_atom_site_disorder_group
Mo1 Mo 0.31361(2) 0.583271(10) 0.72246(2) 0.03213(8) Uani 1 d . .
Mo2 Mo 0.14975(2) 0.628208(10) 0.78818(2) 0.03227(8) Uani 1 d . .
O1 O 0.5280(2) 0.58240(11) 0.6027(2) 0.0522(5) Uani 1 d . .
O2 O -0.0886(2) 0.69128(10) 0.7717(2) 0.0567(6) Uani 1 d . .
O3 O 0.3483(2) 0.52045(9) 0.8671(2) 0.0403(4) Uani 1 d . .
O4 O 0.1731(2) 0.56787(9) 0.9354(2) 0.0418(4) Uani 1 d . .
O5 O 0.1861(2) 0.50965(9) 0.6449(2) 0.0413(4) Uani 1 d . .
O6 O 0.0100(2) 0.55777(10) 0.7117(2) 0.0426(4) Uani 1 d . .
O7 O 0.4571(2) 0.64573(9) 0.8194(2) 0.0411(4) Uani 1 d . .
O8 O 0.2817(2) 0.69183(9) 0.8903(2) 0.0396(4) Uani 1 d . .
N1 N 0.2870(2) 0.64161(11) 0.5711(2) 0.0343(5) Uani 1 d . .
N2 N 0.1193(2) 0.69557(11) 0.6503(2) 0.0346(5) Uani 1 d . .
C1 C 0.1950(3) 0.68847(13) 0.5653(2) 0.0350(6) Uani 1 d . .
C2 C 0.2701(3) 0.52738(13) 0.9442(2) 0.0398(6) Uani 1 d . .
C3 C 0.2953(4) 0.4874(2) 1.0505(3) 0.0568(8) Uani 1 d . .
C4 C 0.0607(3) 0.51096(14) 0.6625(2) 0.0430(6) Uani 1 d . .
C5 C -0.0300(4) 0.4555(2) 0.6235(4) 0.0596(9) Uani 1 d . .
C6 C 0.4099(3) 0.68369(13) 0.8898(2) 0.0407(6) Uani 1 d . .
C7 C 0.5079(4) 0.7191(2) 0.9753(4) 0.0581(9) Uani 1 d . .
C11 C 0.3562(3) 0.63073(12) 0.4738(2) 0.0351(6) Uani 1 d . .
C12 C 0.3041(3) 0.64735(15) 0.3624(3) 0.0423(6) Uani 1 d . .
C13 C 0.3791(4) 0.6362(2) 0.2718(3) 0.0530(8) Uani 1 d . .
C14 C 0.5057(4) 0.6073(2) 0.2917(3) 0.0580(9) Uani 1 d . .
C15 C 0.5593(3) 0.5892(2) 0.4012(3) 0.0498(8) Uani 1 d . .
C16 C 0.4848(3) 0.60017(14) 0.4917(2) 0.0400(6) Uani 1 d . .
C17 C 0.6614(4) 0.5552(3) 0.6285(4) 0.0673(10) Uani 1 d . .
C21 C 0.0344(2) 0.75118(12) 0.6506(2) 0.0336(5) Uani 1 d . .
C22 C 0.0569(3) 0.80855(14) 0.5964(2) 0.0393(6) Uani 1 d . .
C23 C -0.0296(3) 0.8608(2) 0.6020(3) 0.0484(7) Uani 1 d . .
C24 C -0.1396(3) 0.8564(2) 0.6630(3) 0.0511(8) Uani 1 d . .
C25 C -0.1633(3) 0.8005(2) 0.7199(3) 0.0479(7) Uani 1 d . .
C26 C -0.0763(3) 0.74821(13) 0.7152(2) 0.0396(6) Uani 1 d . .
C27 C -0.2039(4) 0.6833(2) 0.8317(5) 0.0712(12) Uani 1 d . .
H1 H 0.1842(27) 0.7166(13) 0.5019(23) 0.029(7) Uiso 1 d . .
H3A H 0.2137(54) 0.4846(22) 1.0842(40) 0.098(16) Uiso 1 d . .
H3B H 0.3697(60) 0.5037(26) 1.0979(47) 0.118(19) Uiso 1 d . .
H3C H 0.3192(61) 0.4513(30) 1.0363(49) 0.128(23) Uiso 1 d . .
H5A H -0.1027(53) 0.4692(23) 0.5727(43) 0.099(16) Uiso 1 d . .
H5B H 0.0138(54) 0.4297(26) 0.5853(44) 0.101(18) Uiso 1 d . .
H5C H -0.0571(50) 0.4333(23) 0.6760(42) 0.090(16) Uiso 1 d . .
H7A H 0.4726(36) 0.7348(17) 1.0375(31) 0.057(10) Uiso 1 d . .
H7B H 0.5789(49) 0.6919(22) 1.0018(38) 0.088(14) Uiso 1 d . .
H7C H 0.5390(45) 0.7516(22) 0.9303(38) 0.086(14) Uiso 1 d . .
H12 H 0.2256(36) 0.6646(16) 0.3476(27) 0.051(9) Uiso 1 d . .
H13 H 0.3428(36) 0.6462(17) 0.2017(31) 0.057(10) Uiso 1 d . .
H14 H 0.5489(40) 0.5963(18) 0.2357(33) 0.069(11) Uiso 1 d . .
H15 H 0.6356(40) 0.5725(17) 0.4162(31) 0.060(11) Uiso 1 d . .
H17A H 0.6731(47) 0.5181(23) 0.5917(39) 0.087(15) Uiso 1 d . .
H17B H 0.6828(45) 0.5497(21) 0.7081(42) 0.088(14) Uiso 1 d . .
H17C H 0.7282(45) 0.5852(20) 0.6127(35) 0.071(13) Uiso 1 d . .
H22 H 0.1253(32) 0.8134(14) 0.5595(25) 0.038(8) Uiso 1 d . .
H23 H -0.0103(39) 0.8987(19) 0.5712(31) 0.065(11) Uiso 1 d . .
H24 H -0.1880(38) 0.8884(18) 0.6726(30) 0.057(10) Uiso 1 d . .
H25 H -0.2364(32) 0.7968(14) 0.7630(25) 0.040(7) Uiso 1 d . .
H27A H -0.2803(52) 0.6818(22) 0.7746(40) 0.094(16) Uiso 1 d . .
H27B H -0.1939(42) 0.7157(21) 0.8984(37) 0.079(13) Uiso 1 d . .
H27C H -0.1941(43) 0.6453(22) 0.8674(38) 0.081(13) Uiso 1 d . .

loop_
_atom_type_symbol
_atom_type_description
_atom_type_scat_dispersion_real
_atom_type_scat_dispersion_imag
_atom_type_scat_source
C C 0.0033 0.0016 'international tables vol c tables 4.2.6.8 and 6.1.1.4'
H H 0.0000 0.0000 'international tables vol c tables 4.2.6.8 and 6.1.1.4'
O O 0.0106 0.0060 'international tables vol c tables 4.2.6.8 and 6.1.1.4'
Mo Mo -1.6832 0.6857 'international tables vol c tables 4.2.6.8 and 6.1.1.4'
N N 0.0061 0.0033 'international tables vol c tables 4.2.6.8 and 6.1.1.4'

loop_
_geom_angle_atom_site_label_1
_geom_angle_atom_site_label_2
_geom_angle_atom_site_label_3
_geom_angle
_geom_angle_site_symmetry_1
_geom_angle_site_symmetry_3
_geom_angle_publ_flag
Mo2 Mo1 O5 92.43(5) . . ?
Mo2 Mo1 O7 90.92(5) . . ?
O5 Mo1 O7 170.61(8) . . ?
Mo2 Mo1 O3 91.61(5) . . ?
O5 Mo1 O3 85.77(8) . . ?
O7 Mo1 O3 85.36(8) . . ?
Mo2 Mo1 N1 92.22(6) . . ?
O5 Mo1 N1 92.79(8) . . ?
O7 Mo1 N1 95.85(8) . . ?
O3 Mo1 N1 175.96(7) . . ?
Mo1 Mo2 O8 92.64(5) . . ?
Mo1 Mo2 O6 91.19(5) . . ?
O8 Mo2 O6 170.50(7) . . ?
Mo1 Mo2 O4 91.83(5) . . ?
O8 Mo2 O4 84.93(8) . . ?
O6 Mo2 O4 86.26(8) . . ?
Mo1 Mo2 N2 92.85(5) . . ?
O8 Mo2 N2 92.16(8) . . ?
O6 Mo2 N2 96.34(8) . . ?
O4 Mo2 N2 174.60(8) . . ?
C16 O1 C17 118.2(3) . . ?
C26 O2 C27 118.0(3) . . ?
C2 O3 Mo1 116.9(2) . . ?
C2 O4 Mo2 117.3(2) . . ?
C4 O5 Mo1 116.5(2) . . ?
C4 O6 Mo2 116.9(2) . . ?
C6 O7 Mo1 117.0(2) . . ?
C6 O8 Mo2 116.6(2) . . ?
C1 N1 C11 118.0(2) . . ?
C1 N1 Mo1 117.9(2) . . ?
C11 N1 Mo1 124.1(2) . . ?
C1 N2 C21 118.4(2) . . ?
C1 N2 Mo2 117.6(2) . . ?
C21 N2 Mo2 123.7(2) . . ?
N1 C1 N2 119.1(2) . . ?
O4 C2 O3 122.3(2) . . ?
O4 C2 C3 118.6(3) . . ?
O3 C2 C3 119.0(3) . . ?
O6 C4 O5 122.4(3) . . ?
O6 C4 C5 118.7(3) . . ?
O5 C4 C5 118.9(3) . . ?
O8 C6 O7 122.0(3) . . ?
O8 C6 C7 118.9(3) . . ?
O7 C6 C7 119.1(3) . . ?
C12 C11 C16 117.9(3) . . ?
C12 C11 N1 124.4(2) . . ?
C16 C11 N1 117.6(2) . . ?
C11 C12 C13 121.1(3) . . ?
C14 C13 C12 119.9(3) . . ?
C13 C14 C15 120.4(3) . . ?
C14 C15 C16 119.9(3) . . ?
O1 C16 C15 124.0(3) . . ?
O1 C16 C11 115.2(2) . . ?
C15 C16 C11 120.8(3) . . ?
C22 C21 C26 117.9(2) . . ?
C22 C21 N2 124.7(2) . . ?
C26 C21 N2 117.3(2) . . ?
C21 C22 C23 121.3(3) . . ?
C24 C23 C22 119.9(3) . . ?
C23 C24 C25 120.3(3) . . ?
C24 C25 C26 119.9(3) . . ?
O2 C26 C25 124.3(2) . . ?
O2 C26 C21 115.1(2) . . ?
C25 C26 C21 120.6(3) . . ?

loop_
_geom_bond_atom_site_label_1
_geom_bond_atom_site_label_2
_geom_bond_distance
_geom_bond_site_symmetry_2
_geom_bond_publ_flag
Mo1 Mo2 2.0933(3) . ?
Mo1 O5 2.109(2) . ?
Mo1 O7 2.135(2) . ?
Mo1 O3 2.139(2) . ?
Mo1 N1 2.144(2) . ?
Mo2 O8 2.114(2) . ?
Mo2 O6 2.125(2) . ?
Mo2 O4 2.129(2) . ?
Mo2 N2 2.136(2) . ?
O1 C16 1.372(4) . ?
O1 C17 1.422(4) . ?
O2 C26 1.371(3) . ?
O2 C27 1.419(4) . ?
O3 C2 1.271(3) . ?
O4 C2 1.265(3) . ?
O5 C4 1.275(3) . ?
O6 C4 1.267(4) . ?
O7 C6 1.274(3) . ?
O8 C6 1.270(3) . ?
N1 C1 1.324(3) . ?
N1 C11 1.425(3) . ?
N2 C1 1.330(3) . ?
N2 C21 1.425(3) . ?
C2 C3 1.496(4) . ?
C4 C5 1.493(5) . ?
C6 C7 1.493(4) . ?
C11 C12 1.388(4) . ?
C11 C16 1.405(4) . ?
C12 C13 1.392(4) . ?
C13 C14 1.373(5) . ?
C14 C15 1.380(5) . ?
C15 C16 1.388(4) . ?
C21 C22 1.384(4) . ?
C21 C26 1.406(4) . ?
C22 C23 1.386(4) . ?
C23 C24 1.375(5) . ?
C24 C25 1.376(5) . ?
C25 C26 1.388(4) . ?

loop_
_geom_torsion_atom_site_label_1
_geom_torsion_atom_site_label_2
_geom_torsion_atom_site_label_3
_geom_torsion_atom_site_label_4
_geom_torsion
_geom_torsion_site_symmetry_1
_geom_torsion_site_symmetry_2
_geom_torsion_site_symmetry_3
_geom_torsion_site_symmetry_4
_geom_torsion_publ_flag
N1 Mo1 Mo2 N2 -4.46(8) . . . . ?
N1 Mo1 Mo2 O4 178.24(8) . . . . ?
N1 Mo1 Mo2 O6 91.95(8) . . . . ?
N1 Mo1 Mo2 O8 -96.75(8) . . . . ?
O3 Mo1 Mo2 N2 176.82(8) . . . . ?
O3 Mo1 Mo2 O4 -0.48(7) . . . . ?
O3 Mo1 Mo2 O6 -86.78(8) . . . . ?
O3 Mo1 Mo2 O8 84.53(7) . . . . ?
O5 Mo1 Mo2 N2 -97.34(8) . . . . ?
O5 Mo1 Mo2 O4 85.36(8) . . . . ?
O5 Mo1 Mo2 O6 -0.94(7) . . . . ?
O5 Mo1 Mo2 O8 170.36(7) . . . . ?
O7 Mo1 Mo2 N2 91.43(8) . . . . ?
O7 Mo1 Mo2 O4 -85.87(8) . . . . ?
O7 Mo1 Mo2 O6 -172.16(7) . . . . ?
O7 Mo1 Mo2 O8 -0.86(7) . . . . ?
